data_4309360
loop_
_publ_author_name
'Alexander Jagst'
'Agustin S\'anchez'
'Ezequiel M. V\'azquez-L\'opez'
'Ulrich Abram'

_publ_contact_author
;
      Ulrich Abram
      Free University of Berlin     
      Institute of Chemistry             
      Fabeckstrasse 34-36                     
      D-14195 Berlin         
      Germany                          
;
_publ_contact_author_email abram@chemie.fu-berlin.de
_publ_contact_author_fax '0049 (0)30 838 52676'
_publ_contact_author_phone '0049 (0)30 838 54002'
_publ_section_title
;
Controlled Ligand Deprotonation in Lanthanide Chelates with Asymmetric
Semicarbazone/Benzoylhydrazone or Semicarbazone/Thiosemicarbazone
Coordination Spheres
;
_journal_name_full 'Inorganic Chemistry'
_journal_page_first 5738
_journal_page_last 5744
_journal_paper_doi 10.1021/ic050556t
_journal_volume 44
_journal_year 2005
_chemical_formula_moiety '[Ce(HDAPBHPSC)2]Cl'
_chemical_formula_sum 'C46 H42 Ce Cl N12 O4'
_chemical_formula_weight 1002.49
_chemical_name_common '[Ce(HDAPBHPSC)2]Cl'
_chemical_name_systematic
;
Bis(2,6-diacetylpyridine-benzoylhydrazonato-4-phenylsemicarbazone)cerium(III)
chlorid
;
_space_group_IT_number 61
_symmetry_cell_setting orthorhombic
_symmetry_space_group_name_Hall '-P 2ac 2ab'
_symmetry_space_group_name_H-M 'P b c a'
_atom_sites_solution_hydrogens geom
_atom_sites_solution_primary direct
_atom_sites_solution_secondary difmap
_audit_creation_method SHELXL-97
_cell_angle_alpha 90.00
_cell_angle_beta 90.00
_cell_angle_gamma 90.00
_cell_formula_units_Z 8
_cell_length_a 12.891(1)
_cell_length_b 21.859(2)
_cell_length_c 35.026(4)
_cell_measurement_temperature 293(2)
_cell_volume 9869.8(16)
_computing_cell_refinement 'Bruker XSCANS'
_computing_data_collection 'Bruker XSCANS'
_computing_data_reduction SHELXTL
_computing_molecular_graphics SCHAKAL
_computing_publication_material WINGX
_computing_structure_refinement 'SHELXL-97 (Sheldrick, 1997)'
_computing_structure_solution SIR92
_diffrn_ambient_temperature 293(2)
_diffrn_measured_fraction_theta_full 0.962
_diffrn_measured_fraction_theta_max 0.962
_diffrn_measurement_device_type 'Bruker P4'
_diffrn_measurement_method 'omega scans'
_diffrn_radiation_monochromator graphite
_diffrn_radiation_source 'fine-focus sealed tube'
_diffrn_radiation_type MoK\a
_diffrn_radiation_wavelength 0.71073
_diffrn_reflns_av_R_equivalents 0.1305
_diffrn_reflns_av_sigmaI/netI 0.3150
_diffrn_reflns_limit_h_max 17
_diffrn_reflns_limit_h_min -15
_diffrn_reflns_limit_k_max 28
_diffrn_reflns_limit_k_min -28
_diffrn_reflns_limit_l_max 46
_diffrn_reflns_limit_l_min -31
_diffrn_reflns_number 46252
_diffrn_reflns_theta_full 28.09
_diffrn_reflns_theta_max 28.09
_diffrn_reflns_theta_min 1.92
_diffrn_standards_decay_% 0
_diffrn_standards_interval_time '20 sec / frame'
_exptl_absorpt_coefficient_mu 1.029
_exptl_absorpt_correction_T_max 1.000
_exptl_absorpt_correction_T_min 0.834
_exptl_absorpt_correction_type SADABS
_exptl_crystal_colour orange-red
_exptl_crystal_density_diffrn 1.349
_exptl_crystal_density_method 'not measured'
_exptl_crystal_description needle
_exptl_crystal_F_000 4072
_exptl_crystal_size_max .2
_exptl_crystal_size_mid .07
_exptl_crystal_size_min .06
_refine_diff_density_max 0.872
_refine_diff_density_min -0.602
_refine_diff_density_rms 0.085
_refine_ls_extinction_method none
_refine_ls_goodness_of_fit_ref 0.865
_refine_ls_hydrogen_treatment mixed
_refine_ls_matrix_type full
_refine_ls_number_parameters 577
_refine_ls_number_reflns 11563
_refine_ls_number_restraints 0
_refine_ls_restrained_S_all 0.865
_refine_ls_R_factor_all 0.3008
_refine_ls_R_factor_gt 0.0653
_refine_ls_shift/su_max 0.001
_refine_ls_shift/su_mean 0.000
_refine_ls_structure_factor_coef Fsqd
_refine_ls_weighting_details 'calc w=1/[\s^2^(Fo^2^)+(0.0510P)^2^+0.0000P] where P=(Fo^2^+2Fc^2^)/3'
_refine_ls_weighting_scheme calc
_refine_ls_wR_factor_gt 0.1146
_refine_ls_wR_factor_ref 0.1693
_reflns_number_gt 3486
_reflns_number_total 11563
_reflns_threshold_expression >2sigma(I)
_cod_data_source_file ic050556tsi20050411_050949_1.cif
_cod_data_source_block cecl
_cod_original_cell_volume 9870(2)
_cod_database_code 4309360

loop_
_symmetry_equiv_pos_as_xyz
'x, y, z'
'-x+1/2, -y, z+1/2'
'x+1/2, -y+1/2, -z'
'-x, y+1/2, -z+1/2'
'-x, -y, -z'
'x-1/2, y, -z-1/2'
'-x-1/2, y-1/2, z'
'x, -y-1/2, z-1/2'

loop_
_atom_site_label
_atom_site_type_symbol
_atom_site_fract_x
_atom_site_fract_y
_atom_site_fract_z
_atom_site_U_iso_or_equiv
_atom_site_adp_type
_atom_site_occupancy
_atom_site_symmetry_multiplicity
_atom_site_calc_flag
_atom_site_refinement_flags
_atom_site_disorder_assembly
_atom_site_disorder_group
N5 N 1.0848(7) 0.2570(3) 0.1135(3) 0.074(3) Uani 1 1 d . . .
N4 N 1.0809(7) 0.2020(3) 0.1331(2) 0.067(2) Uani 1 1 d . . .
N2 N 0.8857(6) 0.0398(3) 0.1732(2) 0.054(2) Uani 1 1 d . . .
O18 O 0.7338(4) 0.0914(3) 0.13524(18) 0.0620(18) Uani 1 1 d . . .
N1 N 1.0660(6) 0.0980(4) 0.1735(2) 0.057(2) Uani 1 1 d . . .
O28 O 0.9757(5) 0.2043(3) 0.07244(17) 0.0560(18) Uani 1 1 d . . .
C22 C 0.9253(9) 0.3101(5) 0.0337(3) 0.079(3) Uani 1 1 d . . .
H22 H 0.8977 0.2729 0.0256 0.095 Uiso 1 1 calc R . .
C21 C 0.9957(9) 0.3123(5) 0.0644(3) 0.059(3) Uani 1 1 d . . .
N6 N 0.6236(7) 0.0139(4) 0.1516(2) 0.067(3) Uani 1 1 d . . .
H106 H 0.6202 -0.0202 0.1639 0.081 Uiso 1 1 calc R . .
C26 C 1.0373(8) 0.3676(6) 0.0752(3) 0.076(3) Uani 1 1 d . . .
H26 H 1.0851 0.3697 0.0951 0.092 Uiso 1 1 calc R . .
C6 C 1.1550(8) 0.1305(5) 0.1759(4) 0.082(3) Uani 1 1 d . . .
C11 C 0.5317(10) 0.0328(5) 0.1345(3) 0.070(3) Uani 1 1 d . . .
N3 N 0.7934(7) 0.0113(3) 0.1700(2) 0.064(3) Uani 1 1 d . . .
H103 H 0.7844 -0.0247 0.1793 0.077 Uiso 1 1 calc R . .
C24 C 0.9375(14) 0.4171(8) 0.0263(6) 0.122(7) Uani 1 1 d . . .
H24 H 0.9181 0.4525 0.0135 0.147 Uiso 1 1 calc R . .
C27 C 1.0198(8) 0.2536(4) 0.0843(3) 0.056(3) Uani 1 1 d . . .
C16 C 0.5236(10) 0.0767(6) 0.1059(4) 0.082(4) Uani 1 1 d . . .
H16 H 0.5836 0.0960 0.0974 0.099 Uiso 1 1 calc R . .
C23 C 0.8980(10) 0.3641(8) 0.0157(4) 0.107(4) Uani 1 1 d . . .
H23 H 0.8507 0.3630 -0.0044 0.129 Uiso 1 1 calc R . .
C7 C 1.1590(9) 0.1876(5) 0.1516(4) 0.091(4) Uani 1 1 d . . .
C25 C 1.0067(14) 0.4208(6) 0.0560(5) 0.109(6) Uani 1 1 d . . .
H25 H 1.0333 0.4585 0.0633 0.131 Uiso 1 1 calc R . .
C17 C 0.7150(9) 0.0406(5) 0.1518(3) 0.058(3) Uani 1 1 d . . .
Cl Cl 0.8383(2) 0.40311(11) 0.21083(8) 0.0858(10) Uani 1 1 d . . .
O48 O 0.8959(5) 0.1785(3) 0.19073(17) 0.0602(18) Uani 1 1 d . . .
N35 N 0.8949(7) 0.0170(3) 0.0540(3) 0.067(2) Uani 1 1 d . . .
N36 N 0.9046(7) 0.2619(3) 0.2307(2) 0.068(2) Uani 1 1 d . . .
H136 H 0.8817 0.2987 0.2329 0.081 Uiso 1 1 calc R . .
C36 C 0.7353(7) 0.1541(4) 0.0420(3) 0.056(3) Uani 1 1 d . . .
N34 N 0.8518(6) 0.0752(3) 0.0607(2) 0.058(2) Uani 1 1 d . . .
C37 C 0.7790(8) 0.0907(4) 0.0379(3) 0.060(3) Uani 1 1 d . . .
N31 N 0.7629(5) 0.1845(3) 0.0740(2) 0.0473(19) Uani 1 1 d . . .
N33 N 0.8433(6) 0.2714(3) 0.1699(2) 0.058(2) Uani 1 1 d . . .
H133 H 0.8380 0.3102 0.1734 0.069 Uiso 1 1 calc R . .
N32 N 0.8124(6) 0.2450(3) 0.1370(2) 0.049(2) Uani 1 1 d . . .
C40 C 0.7358(8) 0.3429(4) 0.1162(3) 0.075(3) Uani 1 1 d . . .
H40A H 0.7634 0.3582 0.1398 0.113 Uiso 1 1 calc R . .
H40B H 0.6617 0.3474 0.1161 0.113 Uiso 1 1 calc R . .
H40C H 0.7648 0.3655 0.0952 0.113 Uiso 1 1 calc R . .
O58 O 1.0108(5) 0.0470(3) 0.1008(2) 0.067(2) Uani 1 1 d . . .
C39 C 0.7632(7) 0.2763(4) 0.1120(3) 0.046(3) Uani 1 1 d . . .
C33 C 0.6687(7) 0.2705(5) 0.0494(4) 0.077(3) Uani 1 1 d . . .
H33 H 0.6475 0.3109 0.0525 0.092 Uiso 1 1 calc R . .
C47 C 0.8835(7) 0.2336(5) 0.1975(3) 0.053(3) Uani 1 1 d . . .
C35 C 0.6753(7) 0.1802(5) 0.0137(3) 0.072(3) Uani 1 1 d . . .
H35 H 0.6593 0.1576 -0.0080 0.087 Uiso 1 1 calc R . .
C9 C 0.9581(8) 0.0156(4) 0.1930(3) 0.059(3) Uani 1 1 d . . .
C42 C 0.9694(9) 0.2786(5) 0.2927(4) 0.086(4) Uani 1 1 d . . .
H42 H 0.9399 0.3173 0.2915 0.104 Uiso 1 1 calc R . .
C2 C 1.0547(9) 0.0488(5) 0.1957(3) 0.071(3) Uani 1 1 d . . .
C57 C 0.9753(8) 0.0094(4) 0.0765(3) 0.056(3) Uani 1 1 d . . .
C46 C 0.9985(10) 0.1819(5) 0.2640(3) 0.090(4) Uani 1 1 d . . .
H46 H 0.9891 0.1540 0.2443 0.108 Uiso 1 1 calc R . .
C55 C 1.0646(10) -0.1437(5) 0.0360(5) 0.114(5) Uani 1 1 d . . .
H55 H 1.0570 -0.1679 0.0144 0.137 Uiso 1 1 calc R . .
C52 C 1.0936(9) -0.0718(5) 0.1005(4) 0.093(4) Uani 1 1 d . . .
H52 H 1.1069 -0.0470 0.1215 0.112 Uiso 1 1 calc R . .
C54 C 1.1274(12) -0.1618(6) 0.0656(6) 0.112(6) Uani 1 1 d . . .
H54 H 1.1623 -0.1989 0.0634 0.134 Uiso 1 1 calc R . .
C53 C 1.1413(11) -0.1289(7) 0.0975(5) 0.123(5) Uani 1 1 d . . .
H53 H 1.1820 -0.1440 0.1173 0.148 Uiso 1 1 calc R . .
C38 C 0.7357(8) 0.0496(4) 0.0050(3) 0.084(3) Uani 1 1 d . . .
H38A H 0.7698 0.0105 0.0055 0.125 Uiso 1 1 calc R . .
H38B H 0.7485 0.0690 -0.0191 0.125 Uiso 1 1 calc R . .
H38C H 0.6625 0.0439 0.0084 0.125 Uiso 1 1 calc R . .
C41 C 0.9586(8) 0.2390(5) 0.2617(3) 0.060(3) Uani 1 1 d . . .
C15 C 0.4320(13) 0.0922(7) 0.0901(4) 0.124(5) Uani 1 1 d . . .
H15 H 0.4305 0.1222 0.0712 0.149 Uiso 1 1 calc R . .
C3 C 1.1345(11) 0.0328(6) 0.2216(4) 0.109(5) Uani 1 1 d . . .
H3 H 1.1277 -0.0020 0.2366 0.131 Uiso 1 1 calc R . .
C32 C 0.7299(7) 0.2431(4) 0.0776(3) 0.054(3) Uani 1 1 d . . .
C5 C 1.2326(10) 0.1171(6) 0.2026(4) 0.131(6) Uani 1 1 d . . .
H5 H 1.2905 0.1423 0.2047 0.157 Uiso 1 1 calc R . .
C10 C 0.9437(9) -0.0466(5) 0.2118(4) 0.115(5) Uani 1 1 d . . .
H10A H 0.8752 -0.0615 0.2065 0.172 Uiso 1 1 calc R . .
H10B H 0.9526 -0.0426 0.2389 0.172 Uiso 1 1 calc R . .
H10C H 0.9940 -0.0747 0.2019 0.172 Uiso 1 1 calc R . .
C56 C 1.0121(9) -0.0876(5) 0.0393(4) 0.091(4) Uani 1 1 d . . .
H56 H 0.9683 -0.0738 0.0201 0.110 Uiso 1 1 calc R . .
C34 C 0.6392(9) 0.2386(5) 0.0170(4) 0.083(4) Uani 1 1 d . . .
H34 H 0.5969 0.2561 -0.0015 0.099 Uiso 1 1 calc R . .
C43 C 1.0242(11) 0.2608(7) 0.3257(4) 0.107(4) Uani 1 1 d . . .
H43 H 1.0307 0.2876 0.3462 0.129 Uiso 1 1 calc R . .
C51 C 1.0278(9) -0.0526(4) 0.0728(4) 0.068(3) Uani 1 1 d . . .
C44 C 1.0670(10) 0.2049(8) 0.3274(4) 0.108(5) Uani 1 1 d . . .
H44 H 1.1044 0.1929 0.3488 0.129 Uiso 1 1 calc R . .
C45 C 1.0550(11) 0.1655(6) 0.2973(5) 0.111(5) Uani 1 1 d . . .
H45 H 1.0849 0.1269 0.2986 0.133 Uiso 1 1 calc R . .
C4 C 1.2233(12) 0.0689(7) 0.2247(5) 0.142(6) Uani 1 1 d . . .
H4 H 1.2751 0.0590 0.2421 0.171 Uiso 1 1 calc R . .
C8 C 1.2605(12) 0.2229(7) 0.1505(6) 0.235(11) Uani 1 1 d . . .
H8A H 1.2530 0.2578 0.1341 0.352 Uiso 1 1 calc R . .
H8B H 1.3145 0.1969 0.1408 0.352 Uiso 1 1 calc R . .
H8C H 1.2782 0.2362 0.1757 0.352 Uiso 1 1 calc R . .
C12 C 0.4433(11) 0.0050(7) 0.1458(4) 0.119(5) Uani 1 1 d . . .
H12 H 0.4448 -0.0242 0.1651 0.143 Uiso 1 1 calc R . .
C14 C 0.3440(17) 0.0659(11) 0.1006(6) 0.159(8) Uani 1 1 d . . .
H14 H 0.2811 0.0777 0.0899 0.191 Uiso 1 1 calc R . .
C13 C 0.3479(14) 0.0207(12) 0.1280(6) 0.181(9) Uani 1 1 d . . .
H13 H 0.2875 0.0003 0.1349 0.217 Uiso 1 1 calc R . .
Ce Ce 0.91323(4) 0.13471(2) 0.121950(15) 0.04795(17) Uani 1 1 d . . .

loop_
_atom_site_aniso_label
_atom_site_aniso_U_11
_atom_site_aniso_U_22
_atom_site_aniso_U_33
_atom_site_aniso_U_23
_atom_site_aniso_U_13
_atom_site_aniso_U_12
N5 0.090(6) 0.049(5) 0.083(7) 0.027(5) -0.031(6) -0.018(5)
N4 0.058(5) 0.064(5) 0.078(7) 0.021(5) -0.012(6) -0.001(5)
N2 0.061(6) 0.028(4) 0.074(6) -0.001(4) 0.003(5) -0.006(4)
O18 0.052(4) 0.052(4) 0.082(5) 0.010(4) 0.002(4) -0.006(3)
N1 0.044(6) 0.061(5) 0.067(6) 0.010(5) -0.008(4) 0.005(4)
O28 0.069(4) 0.044(4) 0.055(4) 0.006(3) -0.004(4) -0.009(4)
C22 0.079(9) 0.078(8) 0.081(9) 0.027(7) 0.028(8) 0.010(7)
C21 0.064(8) 0.055(7) 0.058(8) 0.014(6) 0.020(6) 0.009(6)
N6 0.068(6) 0.054(5) 0.081(7) 0.010(5) 0.003(6) -0.028(5)
C26 0.101(8) 0.052(7) 0.076(8) 0.013(7) 0.019(6) -0.007(8)
C6 0.050(7) 0.076(8) 0.120(10) 0.021(8) -0.015(7) 0.001(7)
C11 0.071(9) 0.067(8) 0.074(10) -0.009(7) 0.010(8) -0.023(7)
N3 0.066(6) 0.033(5) 0.094(7) 0.019(5) 0.000(6) 0.001(5)
C24 0.135(17) 0.070(10) 0.161(18) 0.045(12) 0.053(13) 0.034(11)
C27 0.061(8) 0.050(7) 0.056(8) 0.026(6) 0.013(6) 0.009(6)
C16 0.073(9) 0.090(9) 0.084(10) 0.004(8) -0.010(8) -0.022(7)
C23 0.093(10) 0.123(12) 0.105(10) 0.047(12) 0.008(8) 0.036(11)
C7 0.069(9) 0.080(9) 0.123(11) 0.046(8) -0.036(8) -0.032(7)
C25 0.152(16) 0.057(9) 0.119(14) 0.000(10) 0.063(12) 0.007(10)
C17 0.070(8) 0.037(6) 0.067(8) -0.003(6) 0.019(7) -0.013(6)
Cl 0.133(3) 0.0387(15) 0.086(2) -0.0032(15) -0.031(2) 0.0189(16)
O48 0.083(5) 0.035(4) 0.062(4) 0.001(3) -0.008(4) 0.006(4)
N35 0.066(7) 0.038(5) 0.098(7) -0.009(5) -0.003(6) -0.001(4)
N36 0.109(7) 0.046(5) 0.048(5) -0.011(4) -0.033(6) 0.023(5)
C36 0.048(6) 0.045(6) 0.075(8) 0.001(6) -0.014(6) 0.002(5)
N34 0.071(6) 0.038(5) 0.065(6) 0.008(4) -0.010(5) 0.000(4)
C37 0.060(7) 0.047(6) 0.074(9) 0.001(6) -0.002(7) -0.009(5)
N31 0.044(5) 0.047(5) 0.050(5) 0.002(4) -0.004(4) 0.005(4)
N33 0.077(6) 0.039(5) 0.057(6) 0.000(4) -0.015(5) 0.011(4)
N32 0.056(5) 0.037(5) 0.055(6) 0.005(4) 0.000(5) 0.001(4)
C40 0.092(8) 0.046(6) 0.087(9) 0.002(6) -0.014(7) 0.011(5)
O58 0.069(5) 0.050(4) 0.081(5) -0.013(4) -0.013(4) 0.010(4)
C39 0.041(6) 0.045(6) 0.052(7) 0.003(5) 0.002(5) -0.006(5)
C33 0.060(7) 0.055(7) 0.116(11) 0.004(7) -0.025(7) 0.030(6)
C47 0.039(6) 0.061(7) 0.058(7) 0.013(6) -0.002(5) 0.008(5)
C35 0.067(8) 0.064(8) 0.086(9) -0.007(7) -0.036(7) 0.000(6)
C9 0.045(6) 0.050(7) 0.081(9) 0.027(6) 0.002(6) 0.009(5)
C42 0.091(9) 0.078(9) 0.090(10) 0.012(8) -0.030(8) 0.010(7)
C2 0.074(9) 0.055(7) 0.083(9) 0.033(6) 0.005(7) 0.019(6)
C57 0.053(7) 0.045(7) 0.071(9) 0.003(6) 0.004(6) 0.000(6)
C46 0.134(11) 0.067(8) 0.069(9) 0.016(7) -0.029(8) 0.012(8)
C55 0.103(11) 0.048(8) 0.190(16) -0.035(9) 0.033(11) 0.008(7)
C52 0.094(9) 0.075(8) 0.110(10) 0.018(7) -0.005(9) 0.041(8)
C54 0.111(12) 0.045(8) 0.180(18) 0.014(10) 0.030(12) 0.037(8)
C53 0.128(12) 0.099(12) 0.143(14) 0.005(11) 0.001(11) 0.051(10)
C38 0.082(8) 0.062(7) 0.107(10) -0.020(7) -0.026(8) 0.003(6)
C41 0.070(7) 0.062(7) 0.049(7) 0.006(6) -0.020(6) -0.004(6)
C15 0.092(12) 0.152(14) 0.127(13) 0.038(11) -0.028(11) -0.026(11)
C3 0.109(11) 0.108(11) 0.111(11) 0.064(9) -0.008(9) 0.027(9)
C32 0.051(7) 0.048(6) 0.063(8) 0.006(6) 0.002(6) 0.011(5)
C5 0.103(11) 0.117(11) 0.174(14) 0.078(11) -0.072(11) -0.017(9)
C10 0.123(11) 0.078(9) 0.143(12) 0.057(8) -0.010(9) 0.037(7)
C56 0.083(9) 0.055(8) 0.136(12) -0.025(8) 0.013(8) -0.010(7)
C34 0.090(9) 0.065(8) 0.092(10) -0.009(7) -0.030(8) 0.023(7)
C43 0.125(12) 0.114(12) 0.083(11) 0.001(9) -0.031(10) -0.020(10)
C51 0.075(8) 0.041(7) 0.090(10) -0.003(7) 0.029(7) 0.007(6)
C44 0.109(11) 0.102(11) 0.113(12) 0.018(10) -0.065(10) 0.008(10)
C45 0.131(13) 0.067(9) 0.135(14) 0.021(9) -0.009(11) 0.019(8)
C4 0.094(11) 0.144(14) 0.189(17) 0.091(12) -0.074(11) -0.009(10)
C8 0.119(13) 0.173(16) 0.41(3) 0.163(18) -0.112(17) -0.079(12)
C12 0.079(11) 0.155(14) 0.122(13) 0.020(10) 0.003(9) -0.022(10)
C14 0.115(17) 0.22(2) 0.140(18) 0.002(16) -0.031(15) -0.011(16)
C13 0.080(13) 0.29(3) 0.17(2) 0.010(19) -0.015(14) -0.035(16)
Ce 0.0495(3) 0.0325(2) 0.0619(3) 0.0059(3) -0.0002(4) 0.0013(3)

loop_
_atom_type_symbol
_atom_type_description
_atom_type_scat_dispersion_real
_atom_type_scat_dispersion_imag
_atom_type_scat_source
C C 0.0033 0.0016 'International Tables Vol C Tables 4.2.6.8 and 6.1.1.4'
H H 0.0000 0.0000 'International Tables Vol C Tables 4.2.6.8 and 6.1.1.4'
N N 0.0061 0.0033 'International Tables Vol C Tables 4.2.6.8 and 6.1.1.4'
O O 0.0106 0.0060 'International Tables Vol C Tables 4.2.6.8 and 6.1.1.4'
Cl Cl 0.1484 0.1585 'International Tables Vol C Tables 4.2.6.8 and 6.1.1.4'
Ce Ce -0.2486 2.6331 'International Tables Vol C Tables 4.2.6.8 and 6.1.1.4'

loop_
_geom_angle_atom_site_label_1
_geom_angle_atom_site_label_2
_geom_angle_atom_site_label_3
_geom_angle
_geom_angle_site_symmetry_1
_geom_angle_site_symmetry_3
_geom_angle_publ_flag
C27 N5 N4 108.2(8) . . ?
C7 N4 N5 116.8(9) . . ?
C7 N4 Ce 126.9(7) . . ?
N5 N4 Ce 116.0(6) . . ?
C9 N2 N3 119.9(8) . . ?
C9 N2 Ce 124.7(6) . . ?
N3 N2 Ce 114.0(6) . . ?
C17 O18 Ce 125.5(6) . . ?
C2 N1 C6 118.6(9) . . ?
C2 N1 Ce 122.2(7) . . ?
C6 N1 Ce 119.2(7) . . ?
C27 O28 Ce 116.0(6) . . ?
C23 C22 C21 118.8(12) . . ?
C26 C21 C22 119.4(10) . . ?
C26 C21 C27 123.2(12) . . ?
C22 C21 C27 117.4(11) . . ?
C17 N6 C11 129.3(10) . . ?
C21 C26 C25 119.2(12) . . ?
N1 C6 C5 122.5(11) . . ?
N1 C6 C7 115.3(9) . . ?
C5 C6 C7 121.6(11) . . ?
C12 C11 N6 117.3(12) . . ?
C12 C11 C16 117.3(13) . . ?
N6 C11 C16 125.4(11) . . ?
N2 N3 C17 118.6(8) . . ?
C23 C24 C25 121.1(16) . . ?
O28 C27 N5 125.1(8) . . ?
O28 C27 C21 118.5(10) . . ?
N5 C27 C21 116.3(10) . . ?
C15 C16 C11 122.3(13) . . ?
C24 C23 C22 121.5(15) . . ?
N4 C7 C6 118.5(9) . . ?
N4 C7 C8 123.8(11) . . ?
C6 C7 C8 117.7(11) . . ?
C24 C25 C26 120.0(15) . . ?
O18 C17 N6 123.7(11) . . ?
O18 C17 N3 118.9(9) . . ?
N6 C17 N3 117.4(10) . . ?
C47 O48 Ce 123.1(6) . . ?
C57 N35 N34 109.2(8) . . ?
C47 N36 C41 127.9(8) . . ?
N31 C36 C35 122.8(9) . . ?
N31 C36 C37 115.7(9) . . ?
C35 C36 C37 121.5(10) . . ?
C37 N34 N35 115.2(9) . . ?
C37 N34 Ce 126.9(7) . . ?
N35 N34 Ce 117.6(6) . . ?
N34 C37 C36 117.4(10) . . ?
N34 C37 C38 124.8(9) . . ?
C36 C37 C38 117.8(9) . . ?
C36 N31 C32 117.3(8) . . ?
C36 N31 Ce 119.5(6) . . ?
C32 N31 Ce 122.1(6) . . ?
N32 N33 C47 117.1(8) . . ?
C39 N32 N33 120.1(8) . . ?
C39 N32 Ce 124.3(6) . . ?
N33 N32 Ce 113.2(5) . . ?
C57 O58 Ce 122.2(6) . . ?
N32 C39 C32 116.2(8) . . ?
N32 C39 C40 124.6(9) . . ?
C32 C39 C40 119.2(9) . . ?
C34 C33 C32 121.2(10) . . ?
O48 C47 N36 126.0(9) . . ?
O48 C47 N33 119.9(10) . . ?
N36 C47 N33 114.1(9) . . ?
C34 C35 C36 121.1(10) . . ?
N2 C9 C2 117.2(9) . . ?
N2 C9 C10 121.1(10) . . ?
C2 C9 C10 121.7(10) . . ?
C41 C42 C43 121.2(11) . . ?
N1 C2 C3 119.5(11) . . ?
N1 C2 C9 117.4(10) . . ?
C3 C2 C9 123.0(11) . . ?
O58 C57 N35 127.2(9) . . ?
O58 C57 C51 118.3(10) . . ?
N35 C57 C51 114.4(10) . . ?
C41 C46 C45 118.4(11) . . ?
C54 C55 C56 118.3(13) . . ?
C51 C52 C53 119.9(13) . . ?
C53 C54 C55 123.5(13) . . ?
C54 C53 C52 119.0(15) . . ?
C46 C41 N36 124.8(10) . . ?
C46 C41 C42 119.3(10) . . ?
N36 C41 C42 115.9(10) . . ?
C14 C15 C16 121.8(17) . . ?
C4 C3 C2 120.4(11) . . ?
N31 C32 C33 121.0(9) . . ?
N31 C32 C39 116.8(9) . . ?
C33 C32 C39 122.2(9) . . ?
C4 C5 C6 119.7(13) . . ?
C55 C56 C51 118.1(13) . . ?
C35 C34 C33 116.6(11) . . ?
C44 C43 C42 119.5(13) . . ?
C52 C51 C56 121.1(11) . . ?
C52 C51 C57 119.5(11) . . ?
C56 C51 C57 119.3(12) . . ?
C43 C44 C45 119.4(13) . . ?
C44 C45 C46 122.1(12) . . ?
C5 C4 C3 118.9(13) . . ?
C11 C12 C13 119.5(16) . . ?
C15 C14 C13 118(2) . . ?
C14 C13 C12 121(2) . . ?
O58 Ce O28 96.1(2) . . ?
O58 Ce O18 103.6(2) . . ?
O28 Ce O18 131.4(2) . . ?
O58 Ce O48 128.5(2) . . ?
O28 Ce O48 117.16(19) . . ?
O18 Ce O48 83.64(19) . . ?
O58 Ce N34 60.9(2) . . ?
O28 Ce N34 80.1(2) . . ?
O18 Ce N34 72.0(2) . . ?
O48 Ce N34 155.7(2) . . ?
O58 Ce N4 93.5(2) . . ?
O28 Ce N4 59.3(2) . . ?
O18 Ce N4 157.5(2) . . ?
O48 Ce N4 74.3(2) . . ?
N34 Ce N4 129.9(2) . . ?
O58 Ce N2 70.7(2) . . ?
O28 Ce N2 165.9(2) . . ?
O18 Ce N2 59.0(2) . . ?
O48 Ce N2 70.4(2) . . ?
N34 Ce N2 96.9(2) . . ?
N4 Ce N2 115.2(3) . . ?
O58 Ce N31 119.3(2) . . ?
O28 Ce N31 63.8(2) . . ?
O18 Ce N31 67.8(2) . . ?
O48 Ce N31 110.8(2) . . ?
N34 Ce N31 59.5(2) . . ?
N4 Ce N31 116.2(2) . . ?
N2 Ce N31 126.5(2) . . ?
O58 Ce N1 66.5(2) . . ?
O28 Ce N1 114.0(2) . . ?
O18 Ce N1 114.6(2) . . ?
O48 Ce N1 64.4(2) . . ?
N34 Ce N1 126.7(2) . . ?
N4 Ce N1 59.1(2) . . ?
N2 Ce N1 57.0(2) . . ?
N31 Ce N1 173.6(2) . . ?
O58 Ce N32 171.5(2) . . ?
O28 Ce N32 75.5(2) . . ?
O18 Ce N32 82.2(2) . . ?
O48 Ce N32 57.8(2) . . ?
N34 Ce N32 116.2(3) . . ?
N4 Ce N32 82.7(2) . . ?
N2 Ce N32 117.8(2) . . ?
N31 Ce N32 56.8(2) . . ?
N1 Ce N32 117.1(2) . . ?

loop_
_geom_bond_atom_site_label_1
_geom_bond_atom_site_label_2
_geom_bond_distance
_geom_bond_site_symmetry_2
_geom_bond_publ_flag
N5 C27 1.324(11) . ?
N5 N4 1.385(9) . ?
N4 C7 1.238(11) . ?
N4 Ce 2.643(8) . ?
N2 C9 1.279(10) . ?
N2 N3 1.348(9) . ?
N2 Ce 2.765(8) . ?
O18 C17 1.276(10) . ?
O18 Ce 2.542(6) . ?
N1 C2 1.335(11) . ?
N1 C6 1.353(11) . ?
N1 Ce 2.789(7) . ?
O28 C27 1.287(11) . ?
O28 Ce 2.443(6) . ?
C22 C23 1.384(15) . ?
C22 C21 1.410(13) . ?
C21 C26 1.375(13) . ?
C21 C27 1.493(12) . ?
N6 C17 1.314(11) . ?
N6 C11 1.392(12) . ?
C26 C25 1.400(16) . ?
C6 C5 1.400(14) . ?
C6 C7 1.510(14) . ?
C11 C12 1.351(14) . ?
C11 C16 1.392(14) . ?
N3 C17 1.355(11) . ?
C24 C23 1.319(18) . ?
C24 C25 1.372(18) . ?
C16 C15 1.348(15) . ?
C7 C8 1.520(15) . ?
O48 C47 1.238(10) . ?
O48 Ce 2.602(6) . ?
N35 C57 1.312(11) . ?
N35 N34 1.408(9) . ?
N36 C47 1.344(11) . ?
N36 C41 1.385(11) . ?
C36 N31 1.352(11) . ?
C36 C35 1.381(12) . ?
C36 C37 1.504(12) . ?
N34 C37 1.276(11) . ?
N34 Ce 2.631(8) . ?
C37 C38 1.565(13) . ?
N31 C32 1.357(10) . ?
N31 Ce 2.785(7) . ?
N33 N32 1.347(9) . ?
N33 C47 1.374(11) . ?
N32 C39 1.280(10) . ?
N32 Ce 2.790(7) . ?
C40 C39 1.503(11) . ?
O58 C57 1.269(11) . ?
O58 Ce 2.410(6) . ?
C39 C32 1.471(12) . ?
C33 C34 1.385(13) . ?
C33 C32 1.399(12) . ?
C35 C34 1.363(12) . ?
C9 C2 1.444(12) . ?
C9 C10 1.521(12) . ?
C42 C41 1.394(13) . ?
C42 C43 1.410(15) . ?
C2 C3 1.415(14) . ?
C57 C51 1.520(13) . ?
C46 C41 1.352(13) . ?
C46 C45 1.420(15) . ?
C55 C54 1.373(17) . ?
C55 C56 1.406(14) . ?
C52 C51 1.357(14) . ?
C52 C53 1.395(15) . ?
C54 C53 1.340(18) . ?
C15 C14 1.325(19) . ?
C3 C4 1.394(16) . ?
C5 C4 1.313(15) . ?
C56 C51 1.413(14) . ?
C43 C44 1.343(16) . ?
C44 C45 1.370(16) . ?
C12 C13 1.42(2) . ?
C14 C13 1.38(2) . ?

loop_
_geom_hbond_atom_site_label_D
_geom_hbond_atom_site_label_H
_geom_hbond_atom_site_label_A
_geom_hbond_distance_DH
_geom_hbond_distance_HA
_geom_hbond_distance_DA
_geom_hbond_angle_DHA
_geom_hbond_site_symmetry_A
N6 H106 Cl 0.86 2.41 3.225(9) 158.7 7_755
N3 H103 Cl 0.86 2.49 3.244(8) 146.4 7_755
N36 H136 Cl 0.86 2.47 3.277(8) 155.8 .
N33 H133 Cl 0.86 2.42 3.218(8) 155.1 .
